data_1543259
loop_
_publ_author_name
'Li, Xiao-Dong'
'Li, Xiao-Ming'
'Li, Xin'
'Xu, Gang-Ming'
'Liu, Yang'
'Wang, Bin-Gui'

_publ_section_title
;
 Aspewentins D-H, 20-Nor-isopimarane Derivatives from the Deep Sea
 Sediment-Derived Fungus Aspergillus wentii SD-310.
;
_journal_issue 5
_journal_name_full 'Journal of natural products'
_journal_page_first 1347
_journal_page_last 1353
_journal_paper_doi 10.1021/acs.jnatprod.5b01153
_journal_volume 79
_journal_year 2016
_chemical_formula_sum 'C19 H26 O3'
_chemical_formula_weight 302.40
_chemical_name_systematic
; 
 ? 
;
_space_group_IT_number 4
_symmetry_cell_setting monoclinic
_symmetry_space_group_name_Hall 'P 2yb'
_symmetry_space_group_name_H-M 'P 1 21 1'
_atom_sites_solution_hydrogens geom
_atom_sites_solution_primary direct
_atom_sites_solution_secondary difmap
_audit_creation_method SHELXL-97
_cell_angle_alpha 90.00
_cell_angle_beta 90.5130(10)
_cell_angle_gamma 90.00
_cell_formula_units_Z 2
_cell_length_a 5.9126(3)
_cell_length_b 22.9872(19)
_cell_length_c 12.2565(8)
_cell_measurement_reflns_used 486
_cell_measurement_temperature 293(2)
_cell_measurement_theta_max 48.8150
_cell_measurement_theta_min 3.6110
_cell_volume 1665.76(19)
_computing_cell_refinement 'Bruker FRAMBO'
_computing_data_collection 'Bruker FRAMBO'
_computing_data_reduction 'Bruker SAINT'
_computing_molecular_graphics 'Bruker SHELXTL'
_computing_publication_material 'Bruker SHELXTL'
_computing_structure_refinement 'SHELXL-97 (Sheldrick, 1997)'
_computing_structure_solution 'SHELXS-97 (Sheldrick, 1990)'
_diffrn_ambient_temperature 293(2)
_diffrn_measured_fraction_theta_full 0.997
_diffrn_measured_fraction_theta_max 0.997
_diffrn_measurement_device_type 'CCD area detector'
_diffrn_measurement_method 'phi and omega scans'
_diffrn_radiation_monochromator graphite
_diffrn_radiation_source 'fine-focus sealed tube'
_diffrn_radiation_type CuK\a
_diffrn_radiation_wavelength 1.54178
_diffrn_reflns_av_R_equivalents 0.0395
_diffrn_reflns_av_sigmaI/netI 0.0659
_diffrn_reflns_limit_h_max 7
_diffrn_reflns_limit_h_min -6
_diffrn_reflns_limit_k_max 27
_diffrn_reflns_limit_k_min -27
_diffrn_reflns_limit_l_max 14
_diffrn_reflns_limit_l_min -11
_diffrn_reflns_number 9368
_diffrn_reflns_theta_full 66.27
_diffrn_reflns_theta_max 66.27
_diffrn_reflns_theta_min 3.61
_exptl_absorpt_coefficient_mu 0.633
_exptl_absorpt_correction_T_max 0.9166
_exptl_absorpt_correction_T_min 0.8476
_exptl_absorpt_correction_type multi-scan
_exptl_absorpt_process_details sadabs
_exptl_crystal_density_diffrn 1.206
_exptl_crystal_density_method 'not measured'
_exptl_crystal_F_000 656
_exptl_crystal_size_max 0.27
_exptl_crystal_size_mid 0.24
_exptl_crystal_size_min 0.14
_refine_diff_density_max 0.444
_refine_diff_density_min -0.353
_refine_diff_density_rms 0.083
_refine_ls_abs_structure_details 'Flack H D (1983), Acta Cryst. A39, 876-881'
_refine_ls_abs_structure_Flack 0.0(6)
_refine_ls_extinction_expression Fc^*^=kFc[1+0.001xFc^2^\l^3^/sin(2\q)]^-1/4^
_refine_ls_extinction_method SHELXL
_refine_ls_goodness_of_fit_ref 1.100
_refine_ls_hydrogen_treatment mixed
_refine_ls_matrix_type full
_refine_ls_number_parameters 404
_refine_ls_number_reflns 5338
_refine_ls_number_restraints 1
_refine_ls_restrained_S_all 1.099
_refine_ls_R_factor_all 0.1221
_refine_ls_R_factor_gt 0.0838
_refine_ls_shift/su_max 0.001
_refine_ls_shift/su_mean 0.000
_refine_ls_structure_factor_coef Fsqd
_refine_ls_weighting_details 'calc w=1/[\s^2^(Fo^2^)+(0.1450P)^2^+2.4993P] where P=(Fo^2^+2Fc^2^)/3'
_refine_ls_weighting_scheme calc
_refine_ls_wR_factor_gt 0.2491
_refine_ls_wR_factor_ref 0.2967
_reflns_number_gt 3705
_reflns_number_total 5338
_reflns_threshold_expression >2sigma(I)
_cod_data_source_file np5b01153_si_001.cif
_cod_data_source_block 150117a
_cod_depositor_comments
;
The following automatic conversions were performed:

'_symmetry_cell_setting' value 'Monoclinic' changed to 'monoclinic'
according to
/usr/data/users/saulius/crontab/automatic-downloads/rss-feeds/ACS/lib/dictionaries/cif_core.dic
dictionary named 'cif_core.dic' version 2.4.2 from 2011-04-26.

Automatic conversion script
Id: cif_fix_values 4268 2015-11-12 08:31:59Z antanas 

 Adding full bibliography for 1543259.cif.

2017-03-19
Fixing wrong Z value.                 miguel
;
_cod_original_formula_units_Z 1
_cod_original_sg_symbol_H-M P2(1)
_cod_database_code 1543259

loop_
_symmetry_equiv_pos_as_xyz
'x, y, z'
'-x, y+1/2, -z'

loop_
_atom_site_label
_atom_site_type_symbol
_atom_site_fract_x
_atom_site_fract_y
_atom_site_fract_z
_atom_site_U_iso_or_equiv
_atom_site_adp_type
_atom_site_occupancy
_atom_site_symmetry_multiplicity
_atom_site_calc_flag
_atom_site_refinement_flags
O1 O 1.0365(8) 0.3672(2) -0.1176(4) 0.0480(13) Uani 1 1 d .
O2 O 0.5582(7) 0.2846(2) 0.0746(4) 0.0437(12) Uani 1 1 d .
H2 H 0.5710 0.2843 0.0081 0.066 Uiso 1 1 d R
O3 O 1.1363(8) 0.2653(2) 0.1856(4) 0.0467(12) Uani 1 1 d .
H3 H 1.2382 0.2683 0.1410 0.070 Uiso 1 1 d R
C1 C 0.8251(12) 0.2005(4) 0.1987(6) 0.0473(17) Uani 1 1 d .
H1A H 0.8318 0.2117 0.2749 0.057 Uiso 1 1 calc R
H1B H 0.6671 0.1961 0.1784 0.057 Uiso 1 1 calc R
C2 C 0.9421(15) 0.1431(4) 0.1854(8) 0.061(2) Uani 1 1 d .
H2A H 1.1001 0.1469 0.2062 0.073 Uiso 1 1 calc R
H2B H 0.8733 0.1145 0.2328 0.073 Uiso 1 1 calc R
C3 C 0.9244(15) 0.1233(4) 0.0692(8) 0.060(2) Uani 1 1 d .
H3A H 0.7660 0.1196 0.0491 0.072 Uiso 1 1 calc R
H3B H 0.9934 0.0852 0.0627 0.072 Uiso 1 1 calc R
C4 C 1.0399(12) 0.1654(3) -0.0101(7) 0.0477(18) Uani 1 1 d .
C5 C 0.9863(10) 0.2286(3) 0.0136(6) 0.0370(15) Uani 1 1 d .
C6 C 1.0141(11) 0.2696(3) -0.0643(5) 0.0408(16) Uani 1 1 d .
H6A H 1.0593 0.2574 -0.1330 0.049 Uiso 1 1 calc R
C7 C 0.9783(10) 0.3315(3) -0.0481(5) 0.0384(15) Uani 1 1 d .
C8 C 0.8731(11) 0.3500(3) 0.0569(5) 0.0380(15) Uani 1 1 d .
C9 C 0.7688(11) 0.3025(3) 0.1241(5) 0.0395(16) Uani 1 1 d .
C10 C 0.9285(11) 0.2488(3) 0.1300(5) 0.0375(15) Uani 1 1 d .
C11 C 0.7096(13) 0.3239(4) 0.2377(6) 0.0487(18) Uani 1 1 d .
H11A H 0.6081 0.2964 0.2718 0.058 Uiso 1 1 calc R
H11B H 0.8461 0.3262 0.2819 0.058 Uiso 1 1 calc R
C12 C 0.5986(14) 0.3828(4) 0.2332(6) 0.055(2) Uani 1 1 d .
H12A H 0.5553 0.3941 0.3063 0.066 Uiso 1 1 calc R
H12B H 0.4620 0.3802 0.1890 0.066 Uiso 1 1 calc R
C13 C 0.7551(16) 0.4304(4) 0.1849(7) 0.060(2) Uani 1 1 d .
C14 C 0.8659(13) 0.4059(3) 0.0833(6) 0.0467(17) Uani 1 1 d .
H14 H 0.9338 0.4322 0.0360 0.056 Uiso 1 1 calc R
C15 C 0.609(2) 0.4804(5) 0.1522(9) 0.090(4) Uani 1 1 d .
H15 H 0.5443 0.4760 0.0832 0.108 Uiso 1 1 calc R
C16 C 0.553(3) 0.5279(7) 0.1984(14) 0.129(6) Uani 1 1 d .
H16A H 0.6087 0.5366 0.2678 0.155 Uiso 1 1 calc R
H16B H 0.4572 0.5539 0.1628 0.155 Uiso 1 1 calc R
C17 C 1.2951(13) 0.1558(4) -0.0025(8) 0.063(2) Uani 1 1 d .
H17A H 1.3705 0.1831 -0.0490 0.095 Uiso 1 1 calc R
H17B H 1.3304 0.1169 -0.0252 0.095 Uiso 1 1 calc R
H17C H 1.3450 0.1614 0.0715 0.095 Uiso 1 1 calc R
C18 C 0.9625(18) 0.1493(4) -0.1257(8) 0.069(3) Uani 1 1 d .
H18A H 0.8003 0.1502 -0.1298 0.103 Uiso 1 1 calc R
H18B H 1.0149 0.1109 -0.1431 0.103 Uiso 1 1 calc R
H18C H 1.0236 0.1767 -0.1768 0.103 Uiso 1 1 calc R
C19 C 0.940(2) 0.4479(5) 0.2658(8) 0.079(3) Uani 1 1 d .
H19A H 1.0430 0.4743 0.2312 0.119 Uiso 1 1 calc R
H19B H 1.0209 0.4139 0.2894 0.119 Uiso 1 1 calc R
H19C H 0.8734 0.4666 0.3277 0.119 Uiso 1 1 calc R

loop_
_atom_site_aniso_label
_atom_site_aniso_U_11
_atom_site_aniso_U_22
_atom_site_aniso_U_33
_atom_site_aniso_U_23
_atom_site_aniso_U_13
_atom_site_aniso_U_12
O1 0.049(3) 0.058(3) 0.038(3) 0.009(2) 0.012(2) 0.000(2)
O2 0.030(2) 0.068(3) 0.033(2) 0.002(2) 0.0010(18) -0.004(2)
O3 0.032(2) 0.071(3) 0.037(3) 0.005(2) -0.0060(18) -0.008(2)
C1 0.042(4) 0.058(5) 0.043(4) 0.011(3) 0.005(3) -0.009(3)
C2 0.053(5) 0.063(6) 0.067(6) 0.025(4) 0.002(4) -0.001(4)
C3 0.047(4) 0.057(5) 0.075(6) 0.007(4) 0.002(4) -0.004(4)
C4 0.036(4) 0.053(5) 0.054(5) 0.000(3) -0.003(3) -0.008(3)
C5 0.023(3) 0.047(4) 0.040(4) 0.003(3) -0.001(3) 0.002(3)
C6 0.035(3) 0.057(4) 0.031(3) -0.001(3) 0.004(3) -0.005(3)
C7 0.027(3) 0.058(4) 0.030(4) 0.006(3) 0.000(2) 0.001(3)
C8 0.033(3) 0.052(4) 0.028(3) 0.004(3) -0.004(3) 0.000(3)
C9 0.037(4) 0.057(4) 0.023(3) 0.002(3) 0.001(3) -0.003(3)
C10 0.028(3) 0.053(4) 0.032(4) 0.003(3) -0.004(3) -0.005(3)
C11 0.050(4) 0.064(5) 0.032(4) -0.005(3) 0.006(3) -0.003(4)
C12 0.056(5) 0.071(6) 0.036(4) -0.010(4) 0.005(3) 0.008(4)
C13 0.075(6) 0.060(5) 0.044(5) -0.004(4) 0.008(4) 0.009(4)
C14 0.049(4) 0.053(5) 0.037(4) 0.000(3) 0.002(3) 0.002(3)
C15 0.127(10) 0.083(8) 0.060(6) 0.009(5) 0.011(6) 0.037(7)
C16 0.152(15) 0.104(11) 0.132(12) 0.016(9) 0.033(10) 0.043(10)
C17 0.040(4) 0.055(5) 0.095(7) -0.008(4) 0.004(4) 0.008(4)
C18 0.078(6) 0.057(6) 0.071(6) -0.017(4) 0.002(5) -0.006(5)
C19 0.092(7) 0.090(8) 0.056(6) -0.021(5) -0.009(5) -0.014(6)

loop_
_atom_type_symbol
_atom_type_description
_atom_type_scat_dispersion_real
_atom_type_scat_dispersion_imag
_atom_type_scat_source
C C 0.0181 0.0091 'International Tables Vol C Tables 4.2.6.8 and 6.1.1.4'
H H 0.0000 0.0000 'International Tables Vol C Tables 4.2.6.8 and 6.1.1.4'
O O 0.0492 0.0322 'International Tables Vol C Tables 4.2.6.8 and 6.1.1.4'

loop_
_geom_angle_atom_site_label_1
_geom_angle_atom_site_label_2
_geom_angle_atom_site_label_3
_geom_angle
C9 O2 H2 109.5
C10 O3 H3 109.5
C2 C1 C10 113.2(6)
C2 C1 H1A 108.9
C10 C1 H1A 108.9
C2 C1 H1B 108.9
C10 C1 H1B 108.9
H1A C1 H1B 107.8
C3 C2 C1 110.1(7)
C3 C2 H2A 109.6
C1 C2 H2A 109.6
C3 C2 H2B 109.6
C1 C2 H2B 109.6
H2A C2 H2B 108.2
C2 C3 C4 112.4(7)
C2 C3 H3A 109.1
C4 C3 H3A 109.1
C2 C3 H3B 109.1
C4 C3 H3B 109.1
H3A C3 H3B 107.8
C5 C4 C17 109.5(6)
C5 C4 C18 110.3(6)
C17 C4 C18 108.0(7)
C5 C4 C3 112.8(6)
C17 C4 C3 108.4(7)
C18 C4 C3 107.6(7)
C6 C5 C4 120.4(6)
C6 C5 C10 118.1(6)
C4 C5 C10 121.0(6)
C5 C6 C7 124.6(6)
C5 C6 H6A 117.7
C7 C6 H6A 117.7
O1 C7 C6 121.0(6)
O1 C7 C8 121.6(7)
C6 C7 C8 117.3(6)
C14 C8 C7 120.0(6)
C14 C8 C9 123.9(6)
C7 C8 C9 116.0(6)
O2 C9 C8 109.6(5)
O2 C9 C11 105.8(5)
C8 C9 C11 111.4(6)
O2 C9 C10 108.4(5)
C8 C9 C10 110.5(5)
C11 C9 C10 111.0(6)
O3 C10 C1 105.8(5)
O3 C10 C5 108.6(5)
C1 C10 C5 112.6(6)
O3 C10 C9 109.1(5)
C1 C10 C9 111.0(5)
C5 C10 C9 109.6(5)
C12 C11 C9 111.2(6)
C12 C11 H11A 109.4
C9 C11 H11A 109.4
C12 C11 H11B 109.4
C9 C11 H11B 109.4
H11A C11 H11B 108.0
C11 C12 C13 112.8(6)
C11 C12 H12A 109.0
C13 C12 H12A 109.0
C11 C12 H12B 109.0
C13 C12 H12B 109.0
H12A C12 H12B 107.8
C15 C13 C14 108.5(7)
C15 C13 C19 112.5(9)
C14 C13 C19 108.5(8)
C15 C13 C12 107.4(9)
C14 C13 C12 108.3(7)
C19 C13 C12 111.4(8)
C8 C14 C13 125.0(7)
C8 C14 H14 117.5
C13 C14 H14 117.5
C16 C15 C13 133.8(13)
C16 C15 H15 113.1
C13 C15 H15 113.1
C15 C16 H16A 120.0
C15 C16 H16B 120.0
H16A C16 H16B 120.0
C4 C17 H17A 109.5
C4 C17 H17B 109.5
H17A C17 H17B 109.5
C4 C17 H17C 109.5
H17A C17 H17C 109.5
H17B C17 H17C 109.5
C4 C18 H18A 109.5
C4 C18 H18B 109.5
H18A C18 H18B 109.5
C4 C18 H18C 109.5
H18A C18 H18C 109.5
H18B C18 H18C 109.5
C13 C19 H19A 109.5
C13 C19 H19B 109.5
H19A C19 H19B 109.5
C13 C19 H19C 109.5
H19A C19 H19C 109.5
H19B C19 H19C 109.5

loop_
_geom_bond_atom_site_label_1
_geom_bond_atom_site_label_2
_geom_bond_distance
O1 C7 1.235(8)
O2 C9 1.440(8)
O2 H2 0.8200
O3 C10 1.450(8)
O3 H3 0.8200
C1 C2 1.499(12)
C1 C10 1.524(9)
C1 H1A 0.9700
C1 H1B 0.9700
C2 C3 1.498(13)
C2 H2A 0.9700
C2 H2B 0.9700
C3 C4 1.537(11)
C3 H3A 0.9700
C3 H3B 0.9700
C4 C5 1.515(11)
C4 C17 1.527(10)
C4 C18 1.531(12)
C5 C6 1.353(10)
C5 C10 1.543(9)
C6 C7 1.451(11)
C6 H6A 0.9300
C7 C8 1.497(9)
C8 C14 1.325(10)
C8 C9 1.503(9)
C9 C11 1.521(9)
C9 C10 1.555(10)
C11 C12 1.505(12)
C11 H11A 0.9700
C11 H11B 0.9700
C12 C13 1.553(13)
C12 H12A 0.9700
C12 H12B 0.9700
C13 C15 1.491(14)
C13 C14 1.521(11)
C13 C19 1.524(14)
C14 H14 0.9300
C15 C16 1.275(18)
C15 H15 0.9300
C16 H16A 0.9300
C16 H16B 0.9300
C17 H17A 0.9600
C17 H17B 0.9600
C17 H17C 0.9600
C18 H18A 0.9600
C18 H18B 0.9600
C18 H18C 0.9600
C19 H19A 0.9600
C19 H19B 0.9600
C19 H19C 0.9600

loop_
_geom_torsion_atom_site_label_1
_geom_torsion_atom_site_label_2
_geom_torsion_atom_site_label_3
_geom_torsion_atom_site_label_4
_geom_torsion
C10 C1 C2 C3 -61.4(9)
C1 C2 C3 C4 61.9(9)
C2 C3 C4 C5 -44.3(9)
C2 C3 C4 C17 77.1(9)
C2 C3 C4 C18 -166.3(7)
C17 C4 C5 C6 79.2(9)
C18 C4 C5 C6 -39.6(9)
C3 C4 C5 C6 -160.0(7)
C17 C4 C5 C10 -93.0(8)
C18 C4 C5 C10 148.3(7)
C3 C4 C5 C10 27.9(9)
C4 C5 C6 C7 -176.8(6)
C10 C5 C6 C7 -4.4(10)
C5 C6 C7 O1 169.9(6)
C5 C6 C7 C8 -8.9(10)
O1 C7 C8 C14 -8.4(10)
C6 C7 C8 C14 170.3(7)
O1 C7 C8 C9 168.3(6)
C6 C7 C8 C9 -13.0(8)
C14 C8 C9 O2 102.1(8)
C7 C8 C9 O2 -74.5(7)
C14 C8 C9 C11 -14.7(10)
C7 C8 C9 C11 168.7(6)
C14 C8 C9 C10 -138.6(7)
C7 C8 C9 C10 44.9(7)
C2 C1 C10 O3 -75.8(8)
C2 C1 C10 C5 42.7(9)
C2 C1 C10 C9 166.0(6)
C6 C5 C10 O3 -82.5(7)
C4 C5 C10 O3 89.8(7)
C6 C5 C10 C1 160.6(6)
C4 C5 C10 C1 -27.1(8)
C6 C5 C10 C9 36.6(8)
C4 C5 C10 C9 -151.1(6)
O2 C9 C10 O3 -176.6(5)
C8 C9 C10 O3 63.3(7)
C11 C9 C10 O3 -60.8(7)
O2 C9 C10 C1 -60.3(7)
C8 C9 C10 C1 179.5(6)
C11 C9 C10 C1 55.5(7)
O2 C9 C10 C5 64.6(6)
C8 C9 C10 C5 -55.5(7)
C11 C9 C10 C5 -179.6(6)
O2 C9 C11 C12 -75.1(7)
C8 C9 C11 C12 44.0(8)
C10 C9 C11 C12 167.6(6)
C9 C11 C12 C13 -62.0(9)
C11 C12 C13 C15 162.4(7)
C11 C12 C13 C14 45.4(9)
C11 C12 C13 C19 -73.9(9)
C7 C8 C14 C13 177.3(7)
C9 C8 C14 C13 0.8(12)
C15 C13 C14 C8 -131.9(10)
C19 C13 C14 C8 105.5(10)
C12 C13 C14 C8 -15.6(11)
C14 C13 C15 C16 -147.3(17)
C19 C13 C15 C16 -27(2)
C12 C13 C15 C16 96(2)
